data_2022828
loop_
_publ_author_name
'Naeem, Marilyn'
'Le, Alexander N.'
'Bauer, Barbara E.'
'Chadeayne, Andrew R.'
'Golen, James A.'
'Manke, David R.'

_publ_section_title
;
 N-Cyclohexyltryptamine: freebase, bromide and fumarate
;
_journal_issue 8
_journal_name_full 'Acta Crystallographica Section E Crystallographic Communications'
_journal_page_first 752
_journal_page_last 756
_journal_paper_doi 10.1107/S2056989023006217
_journal_volume 79
_journal_year 2023
_chemical_formula_iupac 'C16 H23 N2 +, C2 H O2 -'
_chemical_formula_moiety 'C16 H23 N2 +, C2 H O2 -'
_chemical_formula_sum 'C18 H24 N2 O2'
_chemical_formula_weight 300.39
_chemical_name_common
;
<i>N</i>-Cyclohexyltryptammonium fumarate
;
_chemical_name_systematic
;
Bis{<i>N</i>-[2-(1<i>H</i>-indol-3-yl)ethyl]cyclohexanaminium}
(2<i>E</i>)-but-2-enedioate
;
_space_group_crystal_system monoclinic
_space_group_IT_number 14
_space_group_name_Hall '-P 2yn'
_space_group_name_H-M_alt 'P 1 21/n 1'
_atom_sites_solution_hydrogens mixed
_audit_creation_method
;
Olex2 1.3
(compiled 2020.11.12 svn.r5f609507 for OlexSys, GUI svn.r6408)
;
_cell_angle_alpha 90
_cell_angle_beta 99.865(4)
_cell_angle_gamma 90
_cell_formula_units_Z 4
_cell_length_a 9.2231(10)
_cell_length_b 16.1611(16)
_cell_length_c 11.4595(12)
_cell_measurement_reflns_used 7849
_cell_measurement_temperature 297(2)
_cell_measurement_theta_max 26.33
_cell_measurement_theta_min 2.63
_cell_volume 1682.8(3)
_computing_cell_refinement
;
SAINT (Bruker, 2021)
;
_computing_data_collection
;
APEX4 (Bruker, 2021)
;
_computing_data_reduction
;
SAINT (Bruker, 2021)
;
_computing_molecular_graphics
;
OLEX2 (Dolomanov <i>et al.</i>,  2009)
;
_computing_publication_material
;
publCIF (Westrip, 2010)
;
_computing_structure_refinement
;
SHELXL2018 (Sheldrick, 2015b)
;
_computing_structure_solution
;
<i>SHELXT2014</i> (Sheldrick, 2015a)
;
_diffrn_ambient_temperature 297.15
_diffrn_measured_fraction_theta_full 0.998
_diffrn_measured_fraction_theta_max 0.997
_diffrn_measurement_device_type 'Bruker D8 Venture CMOS'
_diffrn_measurement_method '\f and \w scans'
_diffrn_radiation_type MoK\a
_diffrn_radiation_wavelength 0.71073
_diffrn_reflns_av_R_equivalents 0.0276
_diffrn_reflns_av_unetI/netI 0.0184
_diffrn_reflns_limit_h_max 11
_diffrn_reflns_limit_h_min -11
_diffrn_reflns_limit_k_max 20
_diffrn_reflns_limit_k_min -20
_diffrn_reflns_limit_l_max 14
_diffrn_reflns_limit_l_min -14
_diffrn_reflns_number 20060
_diffrn_reflns_theta_full 25.242
_diffrn_reflns_theta_max 26.404
_diffrn_reflns_theta_min 2.571
_diffrn_source_current 30.0
_diffrn_source_power 1.5
_diffrn_source_voltage 50.0
_diffrn_standards_number 0
_exptl_absorpt_coefficient_mu 0.078
_exptl_absorpt_correction_T_max 0.7454
_exptl_absorpt_correction_T_min 0.6941
_exptl_absorpt_correction_type multi-scan
_exptl_absorpt_process_details
;
(SADABS; Krause <i>et al.</i>,  2015)
;
_exptl_crystal_colour bronze
_exptl_crystal_density_diffrn 1.186
_exptl_crystal_description block
_exptl_crystal_F_000 648
_exptl_crystal_size_max 0.32
_exptl_crystal_size_mid 0.22
_exptl_crystal_size_min 0.2
_refine_diff_density_max 0.221
_refine_diff_density_min -0.172
_refine_ls_extinction_method none
_refine_ls_goodness_of_fit_ref 1.028
_refine_ls_hydrogen_treatment mixed
_refine_ls_matrix_type full
_refine_ls_number_parameters 211
_refine_ls_number_reflns 3446
_refine_ls_number_restraints 3
_refine_ls_restrained_S_all 1.028
_refine_ls_R_factor_all 0.0546
_refine_ls_R_factor_gt 0.0426
_refine_ls_shift/su_max 0.000
_refine_ls_shift/su_mean 0.000
_refine_ls_structure_factor_coef Fsqd
_refine_ls_weighting_details 'w=1/[\s^2^(Fo^2^)+(0.0570P)^2^+0.4152P] where P=(Fo^2^+2Fc^2^)/3'
_refine_ls_weighting_scheme calc
_refine_ls_wR_factor_gt 0.1112
_refine_ls_wR_factor_ref 0.1214
_reflns_number_gt 2803
_reflns_number_total 3446
_reflns_threshold_expression 'I > 2\s(I)'
_cod_data_source_file tx2070sup1.cif
_cod_data_source_block III
_cod_database_code 2022828
_shelx_space_group_comment
;
The symmetry employed for this shelxl refinement is uniquely defined
by the following loop, which should always be used as a source of
symmetry information in preference to the above space-group names.
They are only intended as comments.
;
_shelx_estimated_absorpt_t_min 0.976
_shelx_estimated_absorpt_t_max 0.985

loop_
_space_group_symop_operation_xyz
'x, y, z'
'-x+1/2, y+1/2, -z+1/2'
'-x, -y, -z'
'x-1/2, -y-1/2, z-1/2'

loop_
_atom_site_type_symbol
_atom_site_label
_atom_site_fract_x
_atom_site_fract_y
_atom_site_fract_z
_atom_site_U_iso_or_equiv
_atom_site_adp_type
_atom_site_calc_flag
_atom_site_occupancy
_atom_site_disorder_assembly
_atom_site_disorder_group
O O2 0.72753(11) 0.47420(7) 0.97368(12) 0.0632(3) Uani d 1 . .
O O4 0.74997(12) 0.60453(6) 1.03308(11) 0.0600(3) Uani d 1 . .
N N1 0.33759(16) 0.73002(8) 0.54717(12) 0.0530(3) Uani d 1 . .
N N2 0.46996(12) 0.42877(7) 0.83748(10) 0.0402(3) Uani d 1 . .
C C1 0.43744(18) 0.68408(10) 0.62215(13) 0.0522(4) Uani d 1 . .
H H1A 0.513836 0.706133 0.676833 0.063 Uiso calc 1 . .
C C2 0.24236(16) 0.67738(9) 0.48012(12) 0.0444(3) Uani d 1 . .
C C3 0.12270(18) 0.69461(11) 0.39157(14) 0.0589(4) Uani d 1 . .
H H3 0.095302 0.748764 0.371017 0.071 Uiso calc 1 . .
C C4 0.0471(2) 0.62879(15) 0.33603(17) 0.0753(5) Uani d 1 . .
H H4 -0.032377 0.638517 0.275820 0.090 Uiso calc 1 . .
C C5 0.0863(2) 0.54759(14) 0.36747(19) 0.0780(6) Uani d 1 . .
H H5 0.032566 0.504233 0.327913 0.094 Uiso calc 1 . .
C C6 0.20302(19) 0.53036(10) 0.45603(16) 0.0609(4) Uani d 1 . .
H H6 0.227496 0.475901 0.477033 0.073 Uiso calc 1 . .
C C7 0.28409(15) 0.59569(8) 0.51382(12) 0.0426(3) Uani d 1 . .
C C8 0.41022(16) 0.60185(9) 0.60614(12) 0.0452(3) Uani d 1 . .
C C9 0.48890(17) 0.53145(10) 0.67518(14) 0.0523(4) Uani d 1 . .
H H9A 0.584225 0.550063 0.715932 0.063 Uiso calc 1 . .
H H9B 0.504732 0.487268 0.621464 0.063 Uiso calc 1 . .
C C10 0.39908(16) 0.49921(9) 0.76478(13) 0.0475(3) Uani d 1 . .
H H10A 0.382929 0.544073 0.817299 0.057 Uiso calc 1 . .
H H10B 0.303662 0.481452 0.723096 0.057 Uiso calc 1 . .
C C11 0.50069(15) 0.35126(8) 0.77365(12) 0.0423(3) Uani d 1 . .
H H11 0.565930 0.364743 0.717251 0.051 Uiso calc 1 . .
C C12 0.57867(19) 0.29119(10) 0.86470(15) 0.0577(4) Uani d 1 . .
H H12A 0.519809 0.282701 0.926173 0.069 Uiso calc 1 . .
H H12B 0.672434 0.314467 0.901290 0.069 Uiso calc 1 . .
C C13 0.6045(2) 0.20810(11) 0.80791(19) 0.0785(6) Uani d 1 . .
H H13A 0.671411 0.215725 0.752071 0.094 Uiso calc 1 . .
H H13B 0.649859 0.169933 0.868687 0.094 Uiso calc 1 . .
C C14 0.4613(3) 0.17171(11) 0.74422(18) 0.0784(6) Uani d 1 . .
H H14A 0.480951 0.120240 0.706292 0.094 Uiso calc 1 . .
H H14B 0.397404 0.159654 0.801073 0.094 Uiso calc 1 . .
C C15 0.3856(3) 0.23094(13) 0.65269(16) 0.0783(6) Uani d 1 . .
H H15A 0.291923 0.207658 0.615817 0.094 Uiso calc 1 . .
H H15B 0.445353 0.238438 0.591619 0.094 Uiso calc 1 . .
C C16 0.35933(18) 0.31489(11) 0.70660(14) 0.0584(4) Uani d 1 . .
H H16A 0.317379 0.352639 0.644040 0.070 Uiso calc 1 . .
H H16B 0.289125 0.308535 0.760051 0.070 Uiso calc 1 . .
C C17 0.80163(14) 0.53717(8) 1.00368(12) 0.0397(3) Uani d 1 . .
C C18 0.96469(14) 0.53303(8) 1.01170(12) 0.0401(3) Uani d 1 . .
H H18 1.019151 0.580476 1.034817 0.048 Uiso calc 1 . .
H H2A 0.5558(13) 0.4470(10) 0.8805(13) 0.061(5) Uiso d 1 . .
H H1 0.330(2) 0.7840(6) 0.5455(17) 0.075(6) Uiso d 1 . .
H H2B 0.4089(16) 0.4143(10) 0.8881(12) 0.057(5) Uiso d 1 . .

loop_
_atom_site_aniso_label
_atom_site_aniso_U_11
_atom_site_aniso_U_22
_atom_site_aniso_U_33
_atom_site_aniso_U_12
_atom_site_aniso_U_13
_atom_site_aniso_U_23
O2 0.0387(6) 0.0534(6) 0.0948(9) -0.0079(5) 0.0038(5) -0.0168(6)
O4 0.0520(6) 0.0374(5) 0.0972(9) 0.0050(4) 0.0316(6) -0.0031(5)
N1 0.0706(9) 0.0364(6) 0.0517(7) 0.0033(6) 0.0096(6) 0.0033(5)
N2 0.0349(6) 0.0417(6) 0.0432(6) 0.0028(5) 0.0045(5) 0.0042(5)
C1 0.0589(9) 0.0501(8) 0.0457(8) -0.0022(7) 0.0033(7) 0.0005(7)
C2 0.0508(8) 0.0445(7) 0.0403(7) 0.0063(6) 0.0143(6) 0.0038(6)
C3 0.0601(10) 0.0671(10) 0.0496(8) 0.0182(8) 0.0094(7) 0.0116(8)
C4 0.0550(10) 0.1013(15) 0.0642(11) 0.0070(10) -0.0047(8) 0.0026(11)
C5 0.0691(12) 0.0806(14) 0.0785(13) -0.0142(10) -0.0037(10) -0.0156(11)
C6 0.0632(10) 0.0485(9) 0.0706(10) -0.0031(7) 0.0106(8) -0.0066(8)
C7 0.0462(7) 0.0408(7) 0.0430(7) 0.0046(6) 0.0140(6) 0.0013(6)
C8 0.0489(8) 0.0438(7) 0.0443(7) 0.0069(6) 0.0118(6) 0.0055(6)
C9 0.0489(8) 0.0535(9) 0.0556(8) 0.0119(7) 0.0125(7) 0.0126(7)
C10 0.0447(8) 0.0459(8) 0.0528(8) 0.0134(6) 0.0107(6) 0.0094(6)
C11 0.0401(7) 0.0426(7) 0.0452(7) 0.0052(6) 0.0100(6) 0.0034(6)
C12 0.0577(9) 0.0463(8) 0.0640(9) 0.0070(7) -0.0046(7) 0.0086(7)
C13 0.0968(15) 0.0521(10) 0.0886(13) 0.0254(10) 0.0213(12) 0.0133(10)
C14 0.1227(18) 0.0475(10) 0.0713(12) -0.0069(10) 0.0346(12) -0.0107(9)
C15 0.1055(16) 0.0739(13) 0.0546(10) -0.0116(11) 0.0112(10) -0.0191(9)
C16 0.0568(9) 0.0642(10) 0.0499(8) 0.0003(8) -0.0026(7) -0.0062(7)
C17 0.0356(6) 0.0357(7) 0.0482(7) 0.0013(5) 0.0082(5) 0.0001(5)
C18 0.0363(7) 0.0346(6) 0.0493(7) -0.0039(5) 0.0070(5) -0.0044(5)

loop_
_atom_type_symbol
_atom_type_description
_atom_type_scat_dispersion_real
_atom_type_scat_dispersion_imag
_atom_type_scat_source
C C 0.0033 0.0016 'International Tables Vol C Tables 4.2.6.8 and 6.1.1.4'
H H 0.0000 0.0000 'International Tables Vol C Tables 4.2.6.8 and 6.1.1.4'
N N 0.0061 0.0033 'International Tables Vol C Tables 4.2.6.8 and 6.1.1.4'
O O 0.0106 0.0060 'International Tables Vol C Tables 4.2.6.8 and 6.1.1.4'

loop_
_geom_angle_atom_site_label_1
_geom_angle_atom_site_label_2
_geom_angle_atom_site_label_3
_geom_angle_site_symmetry_1
_geom_angle_site_symmetry_3
_geom_angle
_geom_angle_publ_flag
C1 N1 H1 . . 126.9(13) ?
C2 N1 C1 . . 108.39(12) ?
C2 N1 H1 . . 124.6(13) ?
C10 N2 C11 . . 117.72(11) ?
C10 N2 H2A . . 108.3(11) ?
C10 N2 H2B . . 107.1(11) ?
C11 N2 H2A . . 108.4(11) ?
C11 N2 H2B . . 106.6(11) ?
H2A N2 H2B . . 108.5(15) ?
N1 C1 H1A . . 124.5 ?
C8 C1 N1 . . 110.95(14) ?
C8 C1 H1A . . 124.5 ?
N1 C2 C3 . . 129.78(14) ?
N1 C2 C7 . . 108.12(12) ?
C3 C2 C7 . . 122.10(15) ?
C2 C3 H3 . . 121.3 ?
C4 C3 C2 . . 117.42(16) ?
C4 C3 H3 . . 121.3 ?
C3 C4 H4 . . 119.2 ?
C3 C4 C5 . . 121.59(16) ?
C5 C4 H4 . . 119.2 ?
C4 C5 H5 . . 119.4 ?
C6 C5 C4 . . 121.16(18) ?
C6 C5 H5 . . 119.4 ?
C5 C6 H6 . . 120.5 ?
C5 C6 C7 . . 119.05(16) ?
C7 C6 H6 . . 120.5 ?
C2 C7 C8 . . 106.59(12) ?
C6 C7 C2 . . 118.68(14) ?
C6 C7 C8 . . 134.73(14) ?
C1 C8 C7 . . 105.96(12) ?
C1 C8 C9 . . 127.52(14) ?
C7 C8 C9 . . 126.43(13) ?
C8 C9 H9A . . 109.6 ?
C8 C9 H9B . . 109.6 ?
C8 C9 C10 . . 110.27(12) ?
H9A C9 H9B . . 108.1 ?
C10 C9 H9A . . 109.6 ?
C10 C9 H9B . . 109.6 ?
N2 C10 C9 . . 113.68(11) ?
N2 C10 H10A . . 108.8 ?
N2 C10 H10B . . 108.8 ?
C9 C10 H10A . . 108.8 ?
C9 C10 H10B . . 108.8 ?
H10A C10 H10B . . 107.7 ?
N2 C11 H11 . . 108.9 ?
N2 C11 C12 . . 107.83(12) ?
N2 C11 C16 . . 110.67(11) ?
C12 C11 H11 . . 108.9 ?
C12 C11 C16 . . 111.52(13) ?
C16 C11 H11 . . 108.9 ?
C11 C12 H12A . . 109.4 ?
C11 C12 H12B . . 109.4 ?
C11 C12 C13 . . 111.11(14) ?
H12A C12 H12B . . 108.0 ?
C13 C12 H12A . . 109.4 ?
C13 C12 H12B . . 109.4 ?
C12 C13 H13A . . 109.4 ?
C12 C13 H13B . . 109.4 ?
H13A C13 H13B . . 108.0 ?
C14 C13 C12 . . 111.08(16) ?
C14 C13 H13A . . 109.4 ?
C14 C13 H13B . . 109.4 ?
C13 C14 H14A . . 109.5 ?
C13 C14 H14B . . 109.5 ?
H14A C14 H14B . . 108.1 ?
C15 C14 C13 . . 110.62(16) ?
C15 C14 H14A . . 109.5 ?
C15 C14 H14B . . 109.5 ?
C14 C15 H15A . . 109.3 ?
C14 C15 H15B . . 109.3 ?
C14 C15 C16 . . 111.77(14) ?
H15A C15 H15B . . 107.9 ?
C16 C15 H15A . . 109.3 ?
C16 C15 H15B . . 109.3 ?
C11 C16 C15 . . 111.59(15) ?
C11 C16 H16A . . 109.3 ?
C11 C16 H16B . . 109.3 ?
C15 C16 H16A . . 109.3 ?
C15 C16 H16B . . 109.3 ?
H16A C16 H16B . . 108.0 ?
O2 C17 O4 . . 124.62(13) ?
O2 C17 C18 . . 118.79(12) ?
O4 C17 C18 . . 116.52(12) ?
C17 C18 H18 . . 118.0 ?
C18 C18 C17 3_767 . 123.95(16) ?
C18 C18 H18 3_767 . 118.0 ?

loop_
_geom_bond_atom_site_label_1
_geom_bond_atom_site_label_2
_geom_bond_site_symmetry_2
_geom_bond_distance
_geom_bond_publ_flag
O2 C17 . 1.2411(16) ?
O4 C17 . 1.2572(16) ?
N1 C1 . 1.366(2) ?
N1 C2 . 1.362(2) ?
N1 H1 . 0.876(9) ?
N2 C10 . 1.4935(17) ?
N2 C11 . 1.5018(18) ?
N2 H2A . 0.907(9) ?
N2 H2B . 0.905(9) ?
C1 H1A . 0.9300 ?
C1 C8 . 1.359(2) ?
C2 C3 . 1.393(2) ?
C2 C7 . 1.4105(19) ?
C3 H3 . 0.9300 ?
C3 C4 . 1.368(3) ?
C4 H4 . 0.9300 ?
C4 C5 . 1.392(3) ?
C5 H5 . 0.9300 ?
C5 C6 . 1.376(3) ?
C6 H6 . 0.9300 ?
C6 C7 . 1.394(2) ?
C7 C8 . 1.436(2) ?
C8 C9 . 1.5000(19) ?
C9 H9A . 0.9700 ?
C9 H9B . 0.9700 ?
C9 C10 . 1.518(2) ?
C10 H10A . 0.9700 ?
C10 H10B . 0.9700 ?
C11 H11 . 0.9800 ?
C11 C12 . 1.514(2) ?
C11 C16 . 1.514(2) ?
C12 H12A . 0.9700 ?
C12 H12B . 0.9700 ?
C12 C13 . 1.529(2) ?
C13 H13A . 0.9700 ?
C13 H13B . 0.9700 ?
C13 C14 . 1.514(3) ?
C14 H14A . 0.9700 ?
C14 H14B . 0.9700 ?
C14 C15 . 1.501(3) ?
C15 H15A . 0.9700 ?
C15 H15B . 0.9700 ?
C15 C16 . 1.527(2) ?
C16 H16A . 0.9700 ?
C16 H16B . 0.9700 ?
C17 C18 . 1.4924(18) ?
C18 C18 3_767 1.302(3) ?
C18 H18 . 0.9300 ?

loop_
_geom_hbond_atom_site_label_D
_geom_hbond_atom_site_label_H
_geom_hbond_atom_site_label_A
_geom_hbond_site_symmetry_A
_geom_hbond_distance_DH
_geom_hbond_distance_HA
_geom_hbond_distance_DA
_geom_hbond_angle_DHA
_geom_hbond_publ_flag
N2 H2A O2 . 0.907(9) 1.807(9) 2.7107(15) 174.6(16) yes
N1 H1 O4 4_575 0.876(9) 1.941(11) 2.7899(16) 162.7(18) yes
N2 H2B O4 3_667 0.905(9) 1.873(10) 2.7632(16) 167.0(15) yes

loop_
_geom_torsion_atom_site_label_1
_geom_torsion_atom_site_label_2
_geom_torsion_atom_site_label_3
_geom_torsion_atom_site_label_4
_geom_torsion_site_symmetry_1
_geom_torsion_site_symmetry_2
_geom_torsion_site_symmetry_3
_geom_torsion_site_symmetry_4
_geom_torsion
_geom_torsion_publ_flag
O2 C17 C18 C18 . . . 3_767 0.5(3) ?
O4 C17 C18 C18 . . . 3_767 177.60(18) ?
N1 C1 C8 C7 . . . . 0.23(17) ?
N1 C1 C8 C9 . . . . -176.30(14) ?
N1 C2 C3 C4 . . . . 178.46(16) ?
N1 C2 C7 C6 . . . . -179.33(14) ?
N1 C2 C7 C8 . . . . 0.35(16) ?
N2 C11 C12 C13 . . . . 176.04(14) ?
N2 C11 C16 C15 . . . . -173.47(13) ?
C1 N1 C2 C3 . . . . -179.77(15) ?
C1 N1 C2 C7 . . . . -0.21(16) ?
C1 C8 C9 C10 . . . . 101.09(19) ?
C2 N1 C1 C8 . . . . -0.02(18) ?
C2 C3 C4 C5 . . . . 0.9(3) ?
C2 C7 C8 C1 . . . . -0.35(16) ?
C2 C7 C8 C9 . . . . 176.23(13) ?
C3 C2 C7 C6 . . . . 0.3(2) ?
C3 C2 C7 C8 . . . . 179.95(13) ?
C3 C4 C5 C6 . . . . 0.0(3) ?
C4 C5 C6 C7 . . . . -0.8(3) ?
C5 C6 C7 C2 . . . . 0.7(2) ?
C5 C6 C7 C8 . . . . -178.90(17) ?
C6 C7 C8 C1 . . . . 179.25(17) ?
C6 C7 C8 C9 . . . . -4.2(3) ?
C7 C2 C3 C4 . . . . -1.0(2) ?
C7 C8 C9 C10 . . . . -74.77(19) ?
C8 C9 C10 N2 . . . . 180.00(12) ?
C10 N2 C11 C12 . . . . 177.27(12) ?
C10 N2 C11 C16 . . . . -60.50(16) ?
C11 N2 C10 C9 . . . . -60.41(17) ?
C11 C12 C13 C14 . . . . -56.1(2) ?
C12 C11 C16 C15 . . . . -53.43(19) ?
C12 C13 C14 C15 . . . . 56.9(2) ?
C13 C14 C15 C16 . . . . -56.1(2) ?
C14 C15 C16 C11 . . . . 54.6(2) ?
C16 C11 C12 C13 . . . . 54.34(19) ?

_cod_database_fobs_code 2022828
